data_2105030
loop_
_publ_author_name
'Joseph, Sumy'
'Sathishkumar, Ranganathan'
'Mahapatra, Sudarshan'
'Desiraju, Gautam R.'

_publ_section_title
;
 Crystal packing and melting temperatures of small oxalate esters: the
 role of C---H&#x00B7;&#x00B7;&#x00B7;O hydrogen bonding
;
_journal_issue 6
_journal_name_full 'Acta Crystallographica Section B'
_journal_page_first 525
_journal_page_last 534
_journal_paper_doi 10.1107/S0108768111037487
_journal_volume 67
_journal_year 2011
_chemical_formula_moiety 'C8 H14 O4'
_chemical_formula_sum 'C8 H14 O4'
_chemical_formula_weight 174.19
_chemical_name_common 'Diisopropyl oxalate'
_chemical_name_systematic ?
_space_group_IT_number 14
_symmetry_cell_setting monoclinic
_symmetry_space_group_name_Hall '-P 2ybc'
_symmetry_space_group_name_H-M 'P 1 21/c 1'
_atom_sites_solution_hydrogens geom
_atom_sites_solution_primary direct
_atom_sites_solution_secondary difmap
_cell_angle_alpha 90
_cell_angle_beta 92.444(7)
_cell_angle_gamma 90
_cell_formula_units_Z 2
_cell_length_a 4.2679(17)
_cell_length_b 9.947(4)
_cell_length_c 11.272(5)
_cell_measurement_reflns_used 1802
_cell_measurement_temperature 90
_cell_measurement_theta_max 55.48
_cell_measurement_theta_min 5.46
_cell_volume 478.1(3)
_computing_cell_refinement 'Bruker SMART V5.628, (Bruker, 2004)'
_computing_data_collection 'Bruker SMART V5.628, (Bruker, 2004)'
_computing_data_reduction 'Bruker SAINT V6.45a, (Bruker, 2004)'
_computing_molecular_graphics 'Ortep-3 for Windows (Farrugia, 1997) and CAMERON (Watkin et al., 1993)'
_computing_publication_material 'PLATON (Spek, 2003)'
_computing_structure_refinement 'SHELXL-97 (Sheldrick, 1997)'
_computing_structure_solution 'SHELXTL V6.14 (Bruker, 2000)'
_diffrn_ambient_temperature 90
_diffrn_measured_fraction_theta_full 0.989
_diffrn_measured_fraction_theta_max 0.989
_diffrn_measurement_device_type 'Bruker SMART CCD area detector'
_diffrn_measurement_method '\f and \w scans'
_diffrn_radiation_monochromator graphite
_diffrn_radiation_source 'fine-focus sealed tube'
_diffrn_radiation_type MoK\a
_diffrn_radiation_wavelength 0.71073
_diffrn_reflns_av_R_equivalents 0.0484
_diffrn_reflns_av_sigmaI/netI 0.0364
_diffrn_reflns_limit_h_max 5
_diffrn_reflns_limit_h_min -5
_diffrn_reflns_limit_k_max 12
_diffrn_reflns_limit_k_min -12
_diffrn_reflns_limit_l_max 13
_diffrn_reflns_limit_l_min -13
_diffrn_reflns_number 4124
_diffrn_reflns_reduction_process
;
;
_diffrn_reflns_theta_full 25.41
_diffrn_reflns_theta_max 25.41
_diffrn_reflns_theta_min 2.73
_exptl_absorpt_coefficient_mu 0.097
_exptl_absorpt_correction_type none
_exptl_crystal_colour colourless
_exptl_crystal_density_diffrn 1.210
_exptl_crystal_density_method 'Not Measured'
_exptl_crystal_description Block
_exptl_crystal_F_000 188
_exptl_crystal_size_max 0.500
_exptl_crystal_size_mid 0.500
_exptl_crystal_size_min 0.350
_refine_diff_density_max 0.271
_refine_diff_density_min -0.218
_refine_ls_extinction_method none
_refine_ls_goodness_of_fit_ref 1.109
_refine_ls_hydrogen_treatment mixed
_refine_ls_matrix_type full
_refine_ls_number_parameters 83
_refine_ls_number_reflns 864
_refine_ls_number_restraints 0
_refine_ls_restrained_S_all 1.109
_refine_ls_R_factor_all 0.0648
_refine_ls_R_factor_gt 0.0505
_refine_ls_shift/su_max 0.000
_refine_ls_shift/su_mean 0.000
_refine_ls_structure_factor_coef Fsqd
_refine_ls_weighting_details 'calc w=1/[\s^2^(Fo^2^)+(0.0601P)^2^+0.3470P] where P=(Fo^2^+2Fc^2^)/3'
_refine_ls_weighting_scheme calc
_refine_ls_wR_factor_gt 0.1240
_refine_ls_wR_factor_ref 0.1327
_reflns_number_gt 705
_reflns_number_total 864
_reflns_threshold_expression >2\s(i)
_cod_data_source_file og5050.cif
_cod_data_source_block DiPO90
_cod_depositor_comments
;
The following automatic conversions were performed:

'_symmetry_cell_setting' value 'Monoclinic' changed to 'monoclinic'
according to /home/saulius/struct/CIF-dictionaries/cif_core.dic
dictionary named 'cif_core.dic' version 2.4.1 from 2010-06-29.

Automatic conversion script
Id: cif_fix_values 1715 2011-07-08 13:25:40Z adriana 
;
_cod_original_sg_symbol_H-M 'P 21/c'
_cod_database_code 2105030
_cod_database_fobs_code 2105030

loop_
_symmetry_equiv_pos_site_id
_symmetry_equiv_pos_as_xyz
1 x,y,z
2 -x,1/2+y,1/2-z
3 -x,-y,-z
4 x,1/2-y,1/2+z

loop_
_atom_site_aniso_label
_atom_site_aniso_U_11
_atom_site_aniso_U_22
_atom_site_aniso_U_33
_atom_site_aniso_U_12
_atom_site_aniso_U_13
_atom_site_aniso_U_23
O1 0.0208(9) 0.0194(8) 0.0245(8) -0.0015(6) -0.0058(6) -0.0004(6)
O2 0.0171(8) 0.0160(9) 0.0188(8) 0.0004(6) -0.0028(6) 0.0030(6)
C1 0.0132(11) 0.0155(11) 0.0153(10) 0.0014(9) 0.0035(8) 0.0003(8)
C2 0.0188(12) 0.0201(12) 0.0197(11) 0.0023(9) -0.0038(9) 0.0056(9)
C3 0.056(2) 0.0256(15) 0.0274(14) 0.0140(13) -0.0090(14) 0.0017(11)
C4 0.0280(14) 0.0269(14) 0.0215(12) 0.0036(11) -0.0009(10) 0.0050(10)

loop_
_atom_site_type_symbol
_atom_site_label
_atom_site_fract_x
_atom_site_fract_y
_atom_site_fract_z
_atom_site_U_iso_or_equiv
_atom_site_thermal_displace_type
_atom_site_occupancy
O O1 0.2984(4) 0.54623(16) 0.10350(13) 0.0218(5) Uani 1.000
O O2 0.0889(4) 0.34285(15) 0.06043(13) 0.0174(5) Uani 1.000
C C1 0.1187(5) 0.4745(2) 0.04856(17) 0.0146(6) Uani 1.000
C C2 0.3045(5) 0.2772(2) 0.14859(19) 0.0197(7) Uani 1.000
C C3 0.3345(9) 0.1343(3) 0.1077(3) 0.0366(10) Uani 1.000
C C4 0.1764(6) 0.2899(3) 0.2700(2) 0.0255(8) Uani 1.000
H H2 0.496(7) 0.322(3) 0.145(2) 0.020(6) Uiso 1.000
H H3A 0.134(10) 0.096(4) 0.099(3) 0.060(11) Uiso 1.000
H H3B 0.457(7) 0.080(3) 0.165(2) 0.034(7) Uiso 1.000
H H3C 0.420(9) 0.131(3) 0.029(3) 0.058(10) Uiso 1.000
H H4A -0.032(8) 0.242(3) 0.278(3) 0.046(9) Uiso 1.000
H H4B 0.138(6) 0.382(3) 0.290(2) 0.025(7) Uiso 1.000
H H4C 0.323(7) 0.250(3) 0.328(3) 0.042(8) Uiso 1.000

loop_
_atom_type_symbol
_atom_type_description
_atom_type_scat_dispersion_real
_atom_type_scat_dispersion_imag
_atom_type_scat_source
O O 0.0106 0.0060 'International Tables Vol C Tables 4.2.6.8 and 6.1.1.4'
H H 0.0000 0.0000 'International Tables Vol C Tables 4.2.6.8 and 6.1.1.4'
C C 0.0033 0.0016 'International Tables Vol C Tables 4.2.6.8 and 6.1.1.4'

loop_
_geom_angle_atom_site_label_1
_geom_angle_atom_site_label_2
_geom_angle_atom_site_label_3
_geom_angle_site_symmetry_3
_geom_angle
_geom_angle_publ_flag
C1 O2 C2 . 116.47(16) yes
O1 C1 O2 . 126.75(19) yes
O1 C1 C1 3_565 123.76(18) yes
O2 C1 C1 3_565 109.49(17) yes
O2 C2 C3 . 105.7(2) yes
O2 C2 C4 . 109.61(18) yes
C3 C2 C4 . 113.5(2) no
O2 C2 H2 . 106.3(16) no
C3 C2 H2 . 110.6(18) no
C4 C2 H2 . 110.7(14) no
C2 C3 H3A . 109(3) no
C2 C3 H3B . 111.8(17) no
C2 C3 H3C . 110.6(18) no
H3A C3 H3B . 108(3) no
H3A C3 H3C . 106(3) no
H3B C3 H3C . 112(3) no
C2 C4 H4A . 113.3(19) no
C2 C4 H4B . 111.6(14) no
C2 C4 H4C . 109.3(19) no
H4A C4 H4B . 106(2) no
H4A C4 H4C . 107(3) no
H4B C4 H4C . 110(2) no

loop_
_geom_bond_atom_site_label_1
_geom_bond_atom_site_label_2
_geom_bond_site_symmetry_2
_geom_bond_distance
_geom_bond_publ_flag
O1 C1 . 1.200(3) yes
O2 C1 . 1.323(3) yes
O2 C2 . 1.477(3) yes
C1 C1 3_565 1.545(3) no
C2 C3 . 1.501(4) no
C2 C4 . 1.501(3) no
C2 H2 . 0.93(3) no
C3 H3A . 0.94(4) no
C3 H3B . 0.98(3) no
C3 H3C . 0.97(3) no
C4 H4A . 1.02(3) no
C4 H4B . 0.96(3) no
C4 H4C . 0.97(3) no

loop_
_geom_contact_atom_site_label_1
_geom_contact_atom_site_label_2
_geom_contact_distance
_geom_contact_site_symmetry_2
_geom_contact_publ_flag
O1 C4 3.222(3) . no
O1 C1 3.088(3) 3_665 no
O1 O1 3.097(3) 3_665 no
O1 O2 2.665(3) 3_565 no
O2 O1 2.665(3) 3_565 no
O1 H4B 2.77(3) . no
O1 H4C 2.69(3) 2_655 no
O1 H4A 2.65(3) 2_555 no
O1 H2 2.42(3) . no
O1 H3B 2.79(2) 2_655 no
O2 H2 2.75(3) 1_455 no
C1 O1 3.088(3) 3_665 no
C1 C1 3.515(3) 3_665 no
C4 O1 3.222(3) . no
C1 H4B 2.87(2) . no
H2 O1 2.42(3) . no
H2 O2 2.75(3) 1_655 no
H2 H4A 2.59(4) 1_655 no
H3B H4C 2.58(4) . no
H3B O1 2.79(2) 2_645 no
H3C H4C 2.57(5) 4_554 no
H4A H2 2.59(4) 1_455 no
H4A O1 2.65(3) 2_545 no
H4B O1 2.77(3) . no
H4B C1 2.87(2) . no
H4C H3B 2.58(4) . no
H4C O1 2.69(3) 2_645 no
H4C H3C 2.57(5) 4_555 no

loop_
_geom_torsion_atom_site_label_1
_geom_torsion_atom_site_label_2
_geom_torsion_atom_site_label_3
_geom_torsion_atom_site_label_4
_geom_torsion_site_symmetry_3
_geom_torsion_site_symmetry_4
_geom_torsion
_geom_torsion_publ_flag
C2 O2 C1 O1 . . -1.5(3) no
C2 O2 C1 C1 . 3_565 178.80(16) no
C1 O2 C2 C3 . . -154.2(2) no
C1 O2 C2 C4 . . 83.2(2) no
O1 C1 C1 O1 3_565 3_565 180.0(2) no
O2 C1 C1 O2 3_565 3_565 180.00(17) no
O1 C1 C1 O2 3_565 3_565 0.3(3) no
O2 C1 C1 O1 3_565 3_565 -0.3(3) no
